data_2213596
loop_
_publ_author_name
'Chehimi-Moumen, Fathia'
'F\'erid, Mokhtar'

_publ_section_title
;
 The type IV polymorph of KDy(PO~3~)~4~
;
_journal_coeditor_code WM2101
_journal_issue 5
_journal_name_full 'Acta Crystallographica Section E'
_journal_page_first i129
_journal_page_last i130
_journal_paper_doi 10.1107/S1600536807016376
_journal_volume 63
_journal_year 2007
_chemical_formula_iupac 'K Dy (P O3)4'
_chemical_formula_structural 'K Dy (P O3)4'
_chemical_formula_sum 'Dy K O12 P4'
_chemical_formula_weight 517.48
_chemical_name_common 'potassium dysprosium polyphosphate'
_chemical_name_systematic 'potassium dysprosium polyphosphate'
_space_group_IT_number 14
_symmetry_cell_setting monoclinic
_symmetry_space_group_name_Hall '-P 2yn'
_symmetry_space_group_name_H-M 'P 1 21/n 1'
_atom_sites_solution_primary direct
_atom_sites_solution_secondary difmap
_audit_creation_method SHELXL97
_cell_angle_alpha 90.00
_cell_angle_beta 106.284(2)
_cell_angle_gamma 90.00
_cell_formula_units_Z 4
_cell_length_a 10.2822(4)
_cell_length_b 8.9006(3)
_cell_length_c 10.9848(4)
_cell_measurement_reflns_used 2751
_cell_measurement_temperature 298(2)
_cell_measurement_theta_max 24.31
_cell_measurement_theta_min 2.25
_cell_volume 964.98(6)
_computing_cell_refinement 'SAINT-Plus (Bruker, 1998)'
_computing_data_collection 'SMART (Bruker, 1998)'
_computing_data_reduction SAINT-Plus
_computing_molecular_graphics 'DIAMOND (Brandenburg, 1998)'
_computing_publication_material SHELXL97
_computing_structure_refinement 'SHELXL97 (Sheldrick, 1997)'
_computing_structure_solution 'SHELXS97 (Sheldrick, 1997)'
_diffrn_ambient_temperature 298(2)
_diffrn_detector_area_resol_mean 9
_diffrn_measured_fraction_theta_full 0.984
_diffrn_measured_fraction_theta_max 0.984
_diffrn_measurement_device_type 'Bruker SMART CCD area-detector'
_diffrn_measurement_method '\f and \w'
_diffrn_radiation_source 'fine-focus sealed tube'
_diffrn_radiation_type MoK\a
_diffrn_radiation_wavelength 0.71073
_diffrn_reflns_av_R_equivalents 0.0225
_diffrn_reflns_av_sigmaI/netI 0.0366
_diffrn_reflns_limit_h_max 13
_diffrn_reflns_limit_h_min -13
_diffrn_reflns_limit_k_max 10
_diffrn_reflns_limit_k_min -11
_diffrn_reflns_limit_l_max 14
_diffrn_reflns_limit_l_min -14
_diffrn_reflns_number 3857
_diffrn_reflns_theta_full 27.87
_diffrn_reflns_theta_max 27.87
_diffrn_reflns_theta_min 3.08
_diffrn_standards_number 0
_exptl_absorpt_coefficient_mu 8.904
_exptl_absorpt_correction_T_max 0.291
_exptl_absorpt_correction_T_min 0.288
_exptl_absorpt_correction_type multi-scan
_exptl_absorpt_process_details '(SADABS; Sheldrick, 1996)'
_exptl_crystal_colour colourless
_exptl_crystal_density_diffrn 3.562
_exptl_crystal_density_method 'not measured'
_exptl_crystal_description cubic
_exptl_crystal_F_000 964
_exptl_crystal_size_max 0.14
_exptl_crystal_size_mid 0.14
_exptl_crystal_size_min 0.14
_refine_diff_density_max 1.980
_refine_diff_density_min -1.031
_refine_ls_extinction_method none
_refine_ls_goodness_of_fit_ref 1.105
_refine_ls_matrix_type full
_refine_ls_number_parameters 163
_refine_ls_number_reflns 2270
_refine_ls_number_restraints 0
_refine_ls_restrained_S_all 1.105
_refine_ls_R_factor_all 0.0307
_refine_ls_R_factor_gt 0.0266
_refine_ls_shift/su_max 0.000
_refine_ls_shift/su_mean 0.000
_refine_ls_structure_factor_coef Fsqd
_refine_ls_weighting_details 'w = 1/[\s^2^(Fo^2^)+(0.0165P)^2^+4.0271P] where P=(Fo^2^+2Fc^2^)/3'
_refine_ls_weighting_scheme calc
_refine_ls_wR_factor_gt 0.0581
_refine_ls_wR_factor_ref 0.0594
_reflns_number_gt 2054
_reflns_number_total 2270
_reflns_threshold_expression I>2\s(I)
_cod_data_source_file wm2101.cif
_cod_data_source_block I
_cod_original_cell_volume 964.97(6)
_cod_original_sg_symbol_H-M 'P 21/n'
_cod_database_code 2213596
_cod_database_fobs_code 2213596

loop_
_symmetry_equiv_pos_as_xyz
'x, y, z'
'-x+1/2, y+1/2, -z+1/2'
'-x, -y, -z'
'x-1/2, -y-1/2, z-1/2'

loop_
_atom_site_type_symbol
_atom_site_label
_atom_site_fract_x
_atom_site_fract_y
_atom_site_fract_z
_atom_site_U_iso_or_equiv
_atom_site_adp_type
_atom_site_calc_flag
_atom_site_occupancy
Dy Dy 0.999226(19) 0.22606(2) 0.183461(18) 0.00897(8) Uani d 1
K K 0.67724(12) -0.43184(13) -0.04142(10) 0.0224(2) Uani d 1
P P1 0.74585(11) -0.02656(13) 0.22082(11) 0.0095(2) Uani d 1
P P2 0.67400(11) 0.10862(13) -0.02360(10) 0.0094(2) Uani d 1
P P3 0.64637(11) -0.09119(12) -0.24255(11) 0.0094(2) Uani d 1
P P4 0.45889(11) -0.32647(12) -0.36526(11) 0.0094(2) Uani d 1
O O1 0.8317(3) -0.5948(4) 0.1977(3) 0.0134(6) Uani d 1
O O2 0.8528(3) 0.0846(4) 0.2822(3) 0.0134(6) Uani d 1
O O3 0.6379(3) 0.0460(4) 0.1001(3) 0.0123(6) Uani d 1
O O4 0.8123(3) -0.1580(3) 0.1575(3) 0.0116(6) Uani d 1
O O5 0.8151(3) 0.1651(4) 0.0166(3) 0.0155(7) Uani d 1
O O6 0.5656(3) 0.2116(3) -0.0947(3) 0.0124(6) Uani d 1
O O7 0.6694(3) -0.0471(4) -0.0979(3) 0.0148(7) Uani d 1
O O8 0.7352(3) -0.6772(4) -0.2436(3) 0.0150(7) Uani d 1
O O9 0.6007(3) 0.0416(4) -0.3248(3) 0.0152(7) Uani d 1
O O10 0.5221(3) -0.2052(3) -0.2567(3) 0.0134(6) Uani d 1
O O11 0.4368(3) -0.2579(4) -0.4918(3) 0.0148(7) Uani d 1
O O12 0.5367(3) -0.4672(3) -0.3314(3) 0.0154(7) Uani d 1

loop_
_atom_site_aniso_label
_atom_site_aniso_U_11
_atom_site_aniso_U_22
_atom_site_aniso_U_33
_atom_site_aniso_U_12
_atom_site_aniso_U_13
_atom_site_aniso_U_23
Dy 0.00845(12) 0.00866(12) 0.00974(12) -0.00045(7) 0.00244(8) -0.00073(7)
K 0.0277(6) 0.0246(6) 0.0139(5) -0.0036(5) 0.0045(4) 0.0008(4)
P1 0.0087(5) 0.0098(5) 0.0108(5) -0.0003(4) 0.0040(4) 0.0002(4)
P2 0.0086(5) 0.0105(5) 0.0084(5) -0.0001(4) 0.0011(4) -0.0005(4)
P3 0.0087(5) 0.0092(5) 0.0097(5) -0.0002(4) 0.0017(4) -0.0011(4)
P4 0.0086(5) 0.0081(5) 0.0114(5) -0.0006(4) 0.0029(4) -0.0008(4)
O1 0.0110(15) 0.0158(16) 0.0154(16) 0.0041(12) 0.0070(13) 0.0007(13)
O2 0.0115(15) 0.0150(16) 0.0141(16) -0.0027(12) 0.0044(13) -0.0020(12)
O3 0.0083(15) 0.0153(16) 0.0136(16) 0.0012(12) 0.0038(12) 0.0029(13)
O4 0.0094(14) 0.0092(15) 0.0172(16) 0.0006(12) 0.0053(12) -0.0026(12)
O5 0.0120(16) 0.0222(17) 0.0120(16) -0.0026(13) 0.0030(13) -0.0031(13)
O6 0.0114(15) 0.0135(16) 0.0131(16) 0.0043(12) 0.0050(12) 0.0008(12)
O7 0.0201(17) 0.0120(15) 0.0106(15) 0.0015(13) 0.0014(13) -0.0025(12)
O8 0.0101(15) 0.0164(16) 0.0177(16) -0.0011(13) 0.0025(13) 0.0039(13)
O9 0.0176(17) 0.0109(15) 0.0172(17) 0.0014(13) 0.0053(14) 0.0003(13)
O10 0.0133(16) 0.0124(16) 0.0144(16) -0.0041(12) 0.0036(13) -0.0032(13)
O11 0.0130(16) 0.0204(17) 0.0122(16) 0.0011(13) 0.0054(13) 0.0013(13)
O12 0.0127(16) 0.0100(15) 0.0253(18) -0.0001(13) 0.0083(14) 0.0025(13)

loop_
_atom_type_symbol
_atom_type_description
_atom_type_scat_dispersion_real
_atom_type_scat_dispersion_imag
_atom_type_scat_source
O O 0.0106 0.0060 'International Tables Vol C Tables 4.2.6.8 and 6.1.1.4'
P P 0.1023 0.0942 'International Tables Vol C Tables 4.2.6.8 and 6.1.1.4'
K K 0.2009 0.2494 'International Tables Vol C Tables 4.2.6.8 and 6.1.1.4'
Dy Dy -0.1892 4.4098 'International Tables Vol C Tables 4.2.6.8 and 6.1.1.4'

loop_
_geom_angle_atom_site_label_1
_geom_angle_atom_site_label_2
_geom_angle_atom_site_label_3
_geom_angle_site_symmetry_1
_geom_angle_site_symmetry_3
_geom_angle
O5 Dy O9 . 4_666 117.12(12)
O5 Dy O12 . 4_656 80.08(12)
O9 Dy O12 4_666 4_656 141.63(11)
O5 Dy O8 . 4_656 139.57(11)
O9 Dy O8 4_666 4_656 75.47(11)
O12 Dy O8 4_656 4_656 70.83(11)
O5 Dy O11 . 2_654 71.30(11)
O9 Dy O11 4_666 2_654 70.99(11)
O12 Dy O11 4_656 2_654 84.60(11)
O8 Dy O11 4_656 2_654 78.42(11)
O5 Dy O1 . 1_565 76.20(11)
O9 Dy O1 4_666 1_565 75.44(11)
O12 Dy O1 4_656 1_565 142.74(11)
O8 Dy O1 4_656 1_565 142.17(11)
O11 Dy O1 2_654 1_565 113.70(11)
O5 Dy O6 . 4_666 142.95(11)
O9 Dy O6 4_666 4_666 80.31(11)
O12 Dy O6 4_656 4_666 106.95(11)
O8 Dy O6 4_656 4_666 74.19(11)
O11 Dy O6 2_654 4_666 144.36(11)
O1 Dy O6 1_565 4_666 77.53(11)
O5 Dy O2 . . 76.09(11)
O9 Dy O2 4_666 . 144.59(11)
O12 Dy O2 4_656 . 70.01(11)
O8 Dy O2 4_656 . 117.12(11)
O11 Dy O2 2_654 . 141.54(11)
O1 Dy O2 1_565 . 76.62(11)
O6 Dy O2 4_666 . 72.75(10)
O5 Dy K . 4_656 122.93(9)
O9 Dy K 4_666 4_656 119.47(8)
O12 Dy K 4_656 4_656 50.66(8)
O8 Dy K 4_656 4_656 54.64(8)
O11 Dy K 2_654 4_656 121.49(8)
O1 Dy K 1_565 4_656 124.75(8)
O6 Dy K 4_666 4_656 56.61(8)
O2 Dy K . 4_656 62.48(8)
O5 Dy K . 3_755 110.32(8)
O9 Dy K 4_666 3_755 39.94(8)
O12 Dy K 4_656 3_755 103.07(8)
O8 Dy K 4_656 3_755 53.05(8)
O11 Dy K 2_654 3_755 40.97(8)
O1 Dy K 1_565 3_755 111.90(8)
O6 Dy K 4_666 3_755 103.48(7)
O2 Dy K . 3_755 170.07(8)
K Dy K 4_656 3_755 107.679(15)
O2 K O1 2_645 . 50.14(8)
O2 K O9 2_645 2_644 139.73(9)
O1 K O9 . 2_644 95.70(9)
O2 K O11 2_645 4_656 97.02(9)
O1 K O11 . 4_656 83.77(9)
O9 K O11 2_644 4_656 53.02(9)
O2 K O12 2_645 . 147.67(9)
O1 K O12 . . 144.67(9)
O9 K O12 2_644 . 72.29(9)
O11 K O12 4_656 . 111.50(9)
O2 K O10 2_645 . 121.34(9)
O1 K O10 . . 168.76(9)
O9 K O10 2_644 . 88.74(9)
O11 K O10 4_656 . 90.74(9)
O12 K O10 . . 46.57(8)
O2 K O8 2_645 . 140.58(9)
O1 K O8 . . 96.74(9)
O9 K O8 2_644 . 47.24(8)
O11 K O8 4_656 . 99.89(9)
O12 K O8 . . 50.46(8)
O10 K O8 . . 93.85(8)
O2 K O4 2_645 . 57.63(8)
O1 K O4 . . 76.07(9)
O9 K O4 2_644 . 98.22(8)
O11 K O4 4_656 . 45.22(8)
O12 K O4 . . 137.45(9)
O10 K O4 . . 93.11(8)
O8 K O4 . . 144.49(8)
O2 K O6 2_645 1_545 95.25(9)
O1 K O6 . 1_545 76.71(8)
O9 K O6 2_644 1_545 96.20(9)
O11 K O6 4_656 1_545 141.68(9)
O12 K O6 . 1_545 71.94(8)
O10 K O6 . 1_545 113.15(8)
O8 K O6 . 1_545 51.27(8)
O4 K O6 . 1_545 150.24(8)
O2 K P1 2_645 2_645 25.05(6)
O1 K P1 . 2_645 25.09(6)
O9 K P1 2_644 2_645 118.61(7)
O11 K P1 4_656 2_645 90.80(7)
O12 K P1 . 2_645 156.08(7)
O10 K P1 . 2_645 146.01(7)
O8 K P1 . 2_645 119.26(7)
O4 K P1 . 2_645 64.97(6)
O6 K P1 1_545 2_645 85.28(6)
O2 K P3 2_645 2_644 148.31(7)
O1 K P3 . 2_644 98.17(7)
O9 K P3 2_644 2_644 23.40(6)
O11 K P3 4_656 2_644 76.35(7)
O12 K P3 . 2_644 58.02(6)
O10 K P3 . 2_644 90.00(7)
O8 K P3 . 2_644 23.91(6)
O4 K P3 . 2_644 121.48(6)
O6 K P3 1_545 2_644 74.25(6)
P1 K P3 2_645 2_644 123.26(4)
O2 K P3 2_645 . 121.26(7)
O1 K P3 . . 147.49(7)
O9 K P3 2_644 . 74.17(7)
O11 K P3 4_656 . 65.30(7)
O12 K P3 . . 62.45(6)
O10 K P3 . . 25.45(6)
O8 K P3 . . 98.16(6)
O4 K P3 . . 75.02(6)
O6 K P3 1_545 . 134.23(6)
P1 K P3 2_645 . 139.05(4)
P3 K P3 2_644 . 84.59(3)
O1 P1 O2 2_655 . 116.82(19)
O1 P1 O3 2_655 . 107.38(18)
O2 P1 O3 . . 110.93(18)
O1 P1 O4 2_655 . 109.14(18)
O2 P1 O4 . . 109.19(17)
O3 P1 O4 . . 102.39(17)
O1 P1 K 2_655 2_655 59.92(13)
O2 P1 K . 2_655 56.92(13)
O3 P1 K . 2_655 130.12(13)
O4 P1 K . 2_655 127.48(13)
O5 P2 O6 . . 118.39(19)
O5 P2 O7 . . 109.40(19)
O6 P2 O7 . . 110.81(18)
O5 P2 O3 . . 107.76(18)
O6 P2 O3 . . 110.00(17)
O7 P2 O3 . . 98.64(17)
O8 P3 O9 2_654 . 118.61(19)
O8 P3 O7 2_654 . 109.49(18)
O9 P3 O7 . . 110.23(18)
O8 P3 O10 2_654 . 108.56(18)
O9 P3 O10 . . 109.72(18)
O7 P3 O10 . . 98.31(18)
O8 P3 K 2_654 2_654 64.03(14)
O9 P3 K . 2_654 54.87(13)
O7 P3 K . 2_654 126.29(13)
O10 P3 K . 2_654 135.18(13)
O8 P3 K 2_654 . 72.74(14)
O9 P3 K . . 166.87(14)
O7 P3 K . . 69.05(12)
O10 P3 K . . 58.28(12)
K P3 K 2_654 . 136.76(4)
O11 P4 O12 . . 121.2(2)
O11 P4 O4 . 4 106.24(18)
O12 P4 O4 . 4 110.76(18)
O11 P4 O10 . . 110.16(19)
O12 P4 O10 . . 107.81(19)
O4 P4 O10 4 . 98.32(17)
O11 P4 K . . 152.72(14)
O12 P4 K . . 53.98(14)
O4 P4 K 4 . 99.74(12)
O10 P4 K . . 56.91(12)
O11 P4 K . 4 51.13(13)
O12 P4 K . 4 158.19(14)
O4 P4 K 4 4 60.85(11)
O10 P4 K . 4 93.65(13)
K P4 K . 4 143.72(4)
P1 O1 Dy 2_645 1_545 146.39(19)
P1 O1 K 2_645 . 94.99(14)
Dy O1 K 1_545 . 118.42(12)
P1 O2 Dy . . 127.61(18)
P1 O2 K . 2_655 98.03(15)
Dy O2 K . 2_655 134.36(12)
P2 O3 P1 . . 124.6(2)
P4 O4 P1 4_656 . 131.5(2)
P4 O4 K 4_656 . 94.15(13)
P1 O4 K . . 132.15(15)
P2 O5 Dy . . 146.8(2)
P2 O6 Dy . 4_565 129.32(18)
P2 O6 K . 1_565 108.71(15)
Dy O6 K 4_565 1_565 86.84(9)
P3 O7 P2 . . 134.3(2)
P3 O8 Dy 2_644 4 148.5(2)
P3 O8 K 2_644 . 92.06(15)
Dy O8 K 4 . 89.30(10)
P3 O9 Dy . 4_565 138.9(2)
P3 O9 K . 2_654 101.73(16)
Dy O9 K 4_565 2_654 110.72(12)
P4 O10 P3 . . 130.0(2)
P4 O10 K . . 98.06(14)
P3 O10 K . . 96.27(14)
P4 O11 Dy . 2_644 143.2(2)
P4 O11 K . 4 106.91(16)
Dy O11 K 2_644 4 108.53(12)
P4 O12 Dy . 4 139.62(19)
P4 O12 K . . 103.54(16)
Dy O12 K 4 . 93.77(11)

loop_
_geom_bond_atom_site_label_1
_geom_bond_atom_site_label_2
_geom_bond_site_symmetry_2
_geom_bond_distance
_geom_bond_publ_flag
Dy O5 . 2.301(3) y
Dy O9 4_666 2.329(3) y
Dy O12 4_656 2.349(3) y
Dy O8 4_656 2.372(3) y
Dy O11 2_654 2.380(3) y
Dy O1 1_565 2.384(3) y
Dy O6 4_666 2.404(3) y
Dy O2 . 2.438(3) y
Dy K 4_656 4.0298(11) ?
Dy K 3_755 4.4459(11) ?
K O2 2_645 2.953(3) y
K O1 . 3.031(3) y
K O9 2_644 3.052(3) y
K O11 4_656 3.075(3) y
K O12 . 3.123(4) y
K O10 . 3.177(3) y
K O8 . 3.287(4) y
K O4 . 3.308(3) y
K O6 1_545 3.370(3) y
K P1 2_645 3.4895(16) ?
K P3 2_644 3.6532(16) ?
K P3 . 3.7123(16) ?
P1 O1 2_655 1.485(3) y
P1 O2 . 1.492(3) y
P1 O3 . 1.607(3) y
P1 O4 . 1.608(3) y
P1 K 2_655 3.4895(16) ?
P2 O5 . 1.481(3) y
P2 O6 . 1.485(3) y
P2 O7 . 1.603(3) y
P2 O3 . 1.605(3) y
P3 O8 2_654 1.482(3) y
P3 O9 . 1.482(3) y
P3 O7 . 1.588(3) y
P3 O10 . 1.605(3) y
P3 K 2_654 3.6532(16) ?
P4 O11 . 1.476(3) y
P4 O12 . 1.477(3) y
P4 O4 4 1.601(3) y
P4 O10 . 1.605(3) y
P4 K 4 3.7781(16) ?
O1 P1 2_645 1.485(3) ?
O1 Dy 1_545 2.384(3) ?
O2 K 2_655 2.953(3) ?
O4 P4 4_656 1.601(3) ?
O6 Dy 4_565 2.404(3) ?
O6 K 1_565 3.370(3) ?
O8 P3 2_644 1.482(3) ?
O8 Dy 4 2.372(3) ?
O9 Dy 4_565 2.329(3) ?
O9 K 2_654 3.052(3) ?
O11 Dy 2_644 2.380(3) ?
O11 K 4 3.075(3) ?
O12 Dy 4 2.349(3) ?
